data_7047497
loop_
_publ_author_name
'Dhara, Debabrata'
'Vijayakanth, Thangavel'
'Nayak, Mithilesh Kumar'
'Kalita, Pankaj'
'Boomishankar, Ramamoorthy'
'Yildiz, Cem Burak'
'Chandrasekhar, Vadapalli'
'Jana, Anukul'

_publ_section_title
;
 Contrasting reactivity of (boryl)(aryl)lithium-amide with electrophiles:
 N- vs. p-aryl-C-nucleophilic substitution.
;
_journal_issue 41
_journal_name_full 'Dalton transactions (Cambridge, England : 2003)'
_journal_page_first 14411
_journal_page_last 14415
_journal_paper_doi 10.1039/c8dt03201g
_journal_volume 47
_journal_year 2018
_chemical_formula_moiety 'C38 H55 B Li N O2'
_chemical_formula_sum 'C38 H55 B Li N O2'
_chemical_formula_weight 575.58
_space_group_crystal_system monoclinic
_space_group_IT_number 14
_space_group_name_Hall '-P 2ybc'
_space_group_name_H-M_alt 'P 1 21/c 1'
_symmetry_space_group_name_Hall '-P 2ybc'
_symmetry_space_group_name_H-M 'P 1 21/c 1'
_atom_sites_solution_hydrogens geom
_atom_sites_solution_primary dual
_audit_creation_date 2018-08-04
_audit_creation_method
;
Olex2 1.2
(compiled 2018.05.29 svn.r3508 for OlexSys, GUI svn.r5506)
;
_audit_update_record
;
2018-09-06 deposited with the CCDC.
2018-09-10 downloaded from the CCDC.
;
_cell_angle_alpha 90
_cell_angle_beta 107.399(7)
_cell_angle_gamma 90
_cell_formula_units_Z 12
_cell_length_a 27.854(2)
_cell_length_b 18.5533(9)
_cell_length_c 21.3203(12)
_cell_measurement_reflns_used 9467
_cell_measurement_temperature 119.97(10)
_cell_measurement_theta_max 24.3660
_cell_measurement_theta_min 3.0250
_cell_volume 10513.9(12)
_computing_cell_refinement 'CrysAlisPro 1.171.39.29d (Rigaku OD, 2017)'
_computing_data_collection 'CrysAlisPro 1.171.39.29d (Rigaku OD, 2017)'
_computing_data_reduction 'CrysAlisPro 1.171.39.29d (Rigaku OD, 2017)'
_computing_molecular_graphics 'Olex2 (Dolomanov et al., 2009)'
_computing_publication_material 'Olex2 (Dolomanov et al., 2009)'
_computing_structure_refinement 'ShelXL (Sheldrick, 2015)'
_computing_structure_solution 'ShelXT (Sheldrick, 2015)'
_diffrn_ambient_environment N~2~
_diffrn_ambient_temperature 119.97(10)
_diffrn_detector 'CCD plate'
_diffrn_measured_fraction_theta_full 0.993
_diffrn_measured_fraction_theta_max 0.987
_diffrn_measurement_details
;
List of Runs (angles in degrees, time in seconds):

  # Type    Start    End  Width  t~exp~   \w     \q     \k     \f   Frames
#--------------------------------------------------------------------------
  1  \w     68.00 100.00   1.00  171.20    --   13.40  82.00 150.00   32
  2  \w     55.00  98.00   1.00  171.20    --   13.40  77.00  90.00   43
  3  \w    -42.00  53.00   1.00  171.20    --   13.40 -82.00-150.00   95
  4  \w     55.00  91.00   1.00  171.20    --   13.40  77.00 -30.00   36
  5  \w    -44.00 -17.00   1.00  171.20    --  -13.80 -82.00 120.00   27
  6  \w    -63.00  17.00   1.00  171.20    --  -13.80 -82.00  60.00   80
  7  \w    -54.00   8.00   1.00  171.20    --  -13.80 -82.00 -60.00   62
;
_diffrn_measurement_device 'four-circle diffractometer'
_diffrn_measurement_device_type 'XtaLAB AFC12 (RINC): Kappa single'
_diffrn_measurement_method '\w scans'
_diffrn_orient_matrix_type 'CrysAlisPro convention (1999,Acta A55,543-557)'
_diffrn_orient_matrix_UB_11 -0.0237080000
_diffrn_orient_matrix_UB_12 -0.0170153000
_diffrn_orient_matrix_UB_13 -0.0130709000
_diffrn_orient_matrix_UB_21 0.0094029000
_diffrn_orient_matrix_UB_22 -0.0312970000
_diffrn_orient_matrix_UB_23 0.0187815000
_diffrn_orient_matrix_UB_31 -0.0079485000
_diffrn_orient_matrix_UB_32 0.0138009000
_diffrn_orient_matrix_UB_33 0.0262703000
_diffrn_radiation_monochromator graphite
_diffrn_radiation_probe x-ray
_diffrn_radiation_type MoK\a
_diffrn_radiation_wavelength 0.71073
_diffrn_reflns_av_R_equivalents 0.1474
_diffrn_reflns_av_unetI/netI 0.1870
_diffrn_reflns_Laue_measured_fraction_full 0.993
_diffrn_reflns_Laue_measured_fraction_max 0.987
_diffrn_reflns_limit_h_max 34
_diffrn_reflns_limit_h_min -34
_diffrn_reflns_limit_k_max 23
_diffrn_reflns_limit_k_min -23
_diffrn_reflns_limit_l_max 26
_diffrn_reflns_limit_l_min -23
_diffrn_reflns_number 21559
_diffrn_reflns_point_group_measured_fraction_full 0.993
_diffrn_reflns_point_group_measured_fraction_max 0.987
_diffrn_reflns_theta_full 25.242
_diffrn_reflns_theta_max 26.544
_diffrn_reflns_theta_min 2.592
_diffrn_source 'fine-focus sealed X-ray tube'
_diffrn_source_type 'Enhance (Mo) X-ray Source'
_exptl_absorpt_coefficient_mu 0.064
_exptl_absorpt_correction_T_max 1.00000
_exptl_absorpt_correction_T_min 0.53653
_exptl_absorpt_correction_type multi-scan
_exptl_absorpt_process_details
;
CrysAlisPro 1.171.39.29d (Rigaku Oxford Diffraction, 2017)
Empirical absorption correction using spherical harmonics,
 implemented in SCALE3 ABSPACK scaling algorithm.
;
_exptl_crystal_colour colourless
_exptl_crystal_colour_primary colourless
_exptl_crystal_density_diffrn 1.091
_exptl_crystal_description block
_exptl_crystal_F_000 3768
_exptl_crystal_size_max 0.401
_exptl_crystal_size_mid 0.331
_exptl_crystal_size_min 0.22
_refine_diff_density_max 0.405
_refine_diff_density_min -0.363
_refine_diff_density_rms 0.092
_refine_ls_extinction_method none
_refine_ls_goodness_of_fit_ref 1.039
_refine_ls_hydrogen_treatment constr
_refine_ls_matrix_type full
_refine_ls_number_parameters 1193
_refine_ls_number_reflns 21559
_refine_ls_number_restraints 0
_refine_ls_restrained_S_all 1.039
_refine_ls_R_factor_all 0.2397
_refine_ls_R_factor_gt 0.1441
_refine_ls_shift/su_max 0.001
_refine_ls_shift/su_mean 0.000
_refine_ls_structure_factor_coef Fsqd
_refine_ls_weighting_details 'w=1/[\s^2^(Fo^2^)+(0.1470P)^2^+45.4214P] where P=(Fo^2^+2Fc^2^)/3'
_refine_ls_weighting_scheme calc
_refine_ls_wR_factor_gt 0.3650
_refine_ls_wR_factor_ref 0.4063
_reflns_Friedel_coverage 0.000
_reflns_number_gt 10298
_reflns_number_total 21559
_reflns_threshold_expression 'I > 2\s(I)'
_cod_data_source_file c8dt03201g2.cif
_cod_data_source_block 4
_cod_depositor_comments 'Adding full bibliography for 7047497--7047501.cif.'
_cod_original_cell_volume 10513.7(12)
_cod_database_code 7047497
_shelx_shelxl_version_number 2017/1
_chemical_oxdiff_formula C55H57N2BLiO2
_shelx_space_group_comment
;
The symmetry employed for this shelxl refinement is uniquely defined
by the following loop, which should always be used as a source of
symmetry information in preference to the above space-group names.
They are only intended as comments.
;
_shelx_estimated_absorpt_t_max 0.986
_shelx_estimated_absorpt_t_min 0.975
_reflns_odcompleteness_completeness 98.85
_reflns_odcompleteness_iscentric 1
_reflns_odcompleteness_theta 26.32
_olex2_refinement_description
;
1. Twinned data refinement
 Scales: 0.860(3)
 0.140(3)
2. Fixed Uiso
 At 1.2 times of:
  All C(H) groups, All C(H,H) groups
 At 1.5 times of:
  All C(H,H,H) groups
3.a Ternary CH refined with riding coordinates:
 C25C(H25C), C27A(H27G), C25B(H25B), C28C(H28C), C28A(H28A), C28B(H28B)
3.b Secondary CH2 refined with riding coordinates:
 C34C(H34A,H34B), C31A(H31E,H31F), C34B(H34C,H34D), C31B(H31C,H31D), C31C(H31A,
 H31B), C34A(H34E,H34F), C35B(H35C,H35D), C32A(H32E,H32F), C38C(H38A,H38B),
 C38B(H38C,H38D), C35C(H35A,H35B), C37C(H37A,H37B), C33B(H33C,H33D), C33A(H33E,
 H33F), C33C(H33A,H33B), C38A(H38E,H38F), C32C(H32A,H32B), C32B(H32C,H32D),
 C36B(H36C,H36D), C35A(H35E,H35F), C36C(H36A,H36B), C37B(H37C,H37D), C36A(H36E,
 H36F), C37A(H37E,H37F)
3.c Aromatic/amide H refined with riding coordinates:
 C12B(H12B), C14B(H14B), C3C(H3C), C3B(H3B), C22C(H22C), C3A(H3A), C14A(H14A),
 C5B(H5B), C23B(H23B), C21B(H21B), C22B(H22B), C12C(H12C), C21C(H21C),
 C21A(H21A), C5C(H5C), C12A(H12A), C14C(H14C), C5A(H5A), C23C(H23C), C22A(H22A),
  C23A(H23A)
3.d Idealised Me refined as rotating group:
 C7C(H7CA,H7CB,H7CC), C16B(H16D,H16E,H16F), C18A(H18G,H18H,H18I), C7A(H7AA,
 H7AB,H7AC), C7B(H7BA,H7BB,H7BC), C26B(H26D,H26E,H26F), C9C(H9CA,H9CB,H9CC),
 C26A(H26G,H26H,H26I), C18C(H18A,H18B,H18C), C26C(H26A,H26B,H26C), C25A(H25A,
 H25D,H25E), C18B(H18D,H18E,H18F), C9B(H9BA,H9BB,H9BC), C27C(H27A,H27B,H27C),
 C29C(H29A,H29B,H29C), C27B(H27D,H27E,H27F), C16C(H16A,H16B,H16C), C9A(H9AA,
 H9AB,H9AC), C30A(H30G,H30H,H30I), C29B(H29D,H29E,H29F), C8A(H8AA,H8AB,H8AC),
 C8C(H8CA,H8CB,H8CC), C30C(H30A,H30B,H30C), C17B(H17D,H17E,H17F), C8B(H8BA,H8BB,
 H8BC), C29A(H29G,H29H,H29I), C17A(H17G,H17H,H17I), C16A(H16G,H16H,H16I),
 C30B(H30D,H30E,H30F), C17C(H17A,H17B,H17C)
;
_olex2_submission_special_instructions 'No special instructions were received'
_oxdiff_exptl_absorpt_empirical_details
;
Empirical correction (ABSPACK) includes:
- Absorption correction using spherical harmonics
- Frame scaling
;
_oxdiff_exptl_absorpt_empirical_full_max 2.603
_oxdiff_exptl_absorpt_empirical_full_min 0.583

loop_
_space_group_symop_operation_xyz
'x, y, z'
'-x, y+1/2, -z+1/2'
'-x, -y, -z'
'x, -y-1/2, z-1/2'

loop_
_atom_site_label
_atom_site_type_symbol
_atom_site_fract_x
_atom_site_fract_y
_atom_site_fract_z
_atom_site_U_iso_or_equiv
_atom_site_adp_type
_atom_site_occupancy
_atom_site_site_symmetry_order
_atom_site_calc_flag
_atom_site_refinement_flags_posn
O1C O 0.95160(19) 0.6543(3) 0.1931(2) 0.0382(12) Uani 1 1 d .
O2C O 0.85237(18) 0.7395(2) 0.1351(2) 0.0355(11) Uani 1 1 d .
O1B O 0.61774(18) 0.7348(3) 0.2192(2) 0.0390(12) Uani 1 1 d .
O2B O 0.51987(19) 0.6440(3) 0.2018(2) 0.0395(12) Uani 1 1 d .
O1A O 0.1935(2) 0.8229(3) 0.4165(2) 0.0413(12) Uani 1 1 d .
O2A O 0.2850(2) 0.7222(3) 0.4792(2) 0.0431(13) Uani 1 1 d .
N1C N 0.9072(2) 0.7179(3) 0.3092(2) 0.0264(12) Uani 1 1 d .
N1B N 0.5674(2) 0.7164(3) 0.3541(2) 0.0287(12) Uani 1 1 d .
N1A N 0.2344(2) 0.7417(3) 0.3038(2) 0.0307(13) Uani 1 1 d .
C7C C 0.8322(3) 0.9035(4) 0.2481(3) 0.0385(18) Uani 1 1 d .
H7CA H 0.817038 0.856839 0.246929 0.058 Uiso 1 1 calc GR
H7CB H 0.810363 0.933880 0.215292 0.058 Uiso 1 1 calc GR
H7CC H 0.837370 0.924624 0.290713 0.058 Uiso 1 1 calc GR
C11B C 0.5505(3) 0.8830(4) 0.4456(3) 0.0321(16) Uani 1 1 d .
C1B C 0.5501(3) 0.8380(3) 0.2949(3) 0.0279(15) Uani 1 1 d .
C12B C 0.5640(3) 0.9167(3) 0.5084(3) 0.0372(17) Uani 1 1 d .
H12B H 0.541223 0.948323 0.517964 0.045 Uiso 1 1 calc R
C10C C 0.8925(3) 0.8268(3) 0.3835(3) 0.0295(15) Uani 1 1 d .
C20B C 0.5447(3) 0.6579(4) 0.4453(3) 0.0303(15) Uani 1 1 d .
C2C C 0.8820(3) 0.8959(3) 0.2345(3) 0.0284(15) Uani 1 1 d .
C19B C 0.5761(3) 0.6646(3) 0.4048(3) 0.0291(15) Uani 1 1 d .
C10B C 0.5833(3) 0.8330(3) 0.4309(3) 0.0302(15) Uani 1 1 d .
C20A C 0.2089(3) 0.8160(4) 0.2040(3) 0.0322(16) Uani 1 1 d .
C1C C 0.9178(3) 0.8438(3) 0.2683(3) 0.0283(15) Uani 1 1 d .
C4C C 0.9373(3) 0.9365(3) 0.1732(3) 0.0345(17) Uani 1 1 d .
C14B C 0.6422(3) 0.8573(4) 0.5391(3) 0.0382(18) Uani 1 1 d .
H14B H 0.673626 0.849571 0.569291 0.046 Uiso 1 1 calc R
C2B C 0.5017(3) 0.8293(4) 0.2494(3) 0.0343(16) Uani 1 1 d .
C19C C 0.9065(3) 0.6572(3) 0.3476(3) 0.0282(15) Uani 1 1 d .
C15A C 0.2015(3) 0.5868(4) 0.1819(3) 0.0342(16) Uani 1 1 d .
C20C C 0.9444(3) 0.6464(4) 0.4090(3) 0.0294(15) Uani 1 1 d .
C3C C 0.8925(3) 0.9403(3) 0.1879(3) 0.0311(16) Uani 1 1 d .
H3C H 0.868425 0.973697 0.165820 0.037 Uiso 1 1 calc R
C15B C 0.6296(3) 0.8213(4) 0.4785(3) 0.0333(16) Uani 1 1 d .
C25C C 0.9843(3) 0.7006(4) 0.4402(3) 0.0325(16) Uani 1 1 d .
H25C H 0.978224 0.743245 0.411849 0.039 Uiso 1 1 calc R
C16B C 0.5010(3) 0.9017(4) 0.3981(4) 0.0401(18) Uani 1 1 d .
H16D H 0.481959 0.930251 0.419740 0.060 Uiso 1 1 calc GR
H16E H 0.482812 0.858258 0.381596 0.060 Uiso 1 1 calc GR
H16F H 0.506212 0.928549 0.362206 0.060 Uiso 1 1 calc GR
C18A C 0.1503(3) 0.5792(4) 0.1892(4) 0.0382(17) Uani 1 1 d .
H18G H 0.134158 0.625514 0.183890 0.057 Uiso 1 1 calc GR
H18H H 0.152821 0.560544 0.232031 0.057 Uiso 1 1 calc GR
H18I H 0.130802 0.546754 0.156279 0.057 Uiso 1 1 calc GR
C4B C 0.5176(3) 0.9263(4) 0.1816(3) 0.0368(18) Uani 1 1 d .
C13B C 0.6086(3) 0.9047(4) 0.5550(3) 0.0409(19) Uani 1 1 d .
C3B C 0.4871(3) 0.8741(4) 0.1931(3) 0.0399(19) Uani 1 1 d .
H3B H 0.455511 0.867612 0.162964 0.048 Uiso 1 1 calc R
C2A C 0.1721(3) 0.6387(3) 0.3632(3) 0.0324(16) Uani 1 1 d .
C34C C 0.9727(3) 0.6695(4) 0.1402(3) 0.0379(18) Uani 1 1 d .
H34A H 0.983971 0.719169 0.142402 0.045 Uiso 1 1 calc R
H34B H 0.947702 0.661689 0.097963 0.045 Uiso 1 1 calc R
C15C C 0.8478(3) 0.8111(3) 0.3977(3) 0.0316(16) Uani 1 1 d .
C11A C 0.2845(3) 0.6393(4) 0.2110(3) 0.0354(17) Uani 1 1 d .
C22C C 0.9118(3) 0.5259(4) 0.4164(4) 0.0440(19) Uani 1 1 d .
H22C H 0.913746 0.482445 0.438703 0.053 Uiso 1 1 calc R
C7A C 0.1317(3) 0.6890(4) 0.3265(3) 0.0373(17) Uani 1 1 d .
H7AA H 0.146580 0.729092 0.310700 0.056 Uiso 1 1 calc GR
H7AB H 0.113453 0.706178 0.355234 0.056 Uiso 1 1 calc GR
H7AC H 0.109141 0.664180 0.289973 0.056 Uiso 1 1 calc GR
C11C C 0.9248(3) 0.8813(3) 0.4224(3) 0.0325(16) Uani 1 1 d .
C1A C 0.2139(3) 0.6202(4) 0.3420(3) 0.0328(16) Uani 1 1 d .
C27A C 0.1596(3) 0.7775(4) 0.1757(3) 0.0380(18) Uani 1 1 d .
H27G H 0.159895 0.735270 0.203378 0.046 Uiso 1 1 calc R
C3A C 0.1652(3) 0.6045(3) 0.4191(3) 0.0332(16) Uani 1 1 d .
H3A H 0.138337 0.618515 0.433750 0.040 Uiso 1 1 calc R
C14A C 0.2111(3) 0.5526(4) 0.1285(3) 0.0368(17) Uani 1 1 d .
H14A H 0.185956 0.524708 0.100597 0.044 Uiso 1 1 calc R
C13C C 0.8674(3) 0.8970(4) 0.4877(3) 0.0406(19) Uani 1 1 d .
C5B C 0.5639(3) 0.9345(4) 0.2252(4) 0.043(2) Uani 1 1 d .
H5B H 0.585341 0.969160 0.216925 0.052 Uiso 1 1 calc R
C6A C 0.2445(3) 0.5636(4) 0.3748(3) 0.0373(17) Uani 1 1 d .
C25B C 0.4976(3) 0.7019(4) 0.4359(3) 0.0327(16) Uani 1 1 d .
H25B H 0.497937 0.740212 0.404433 0.039 Uiso 1 1 calc R
C7B C 0.4637(3) 0.7772(4) 0.2575(3) 0.0393(18) Uani 1 1 d .
H7BA H 0.480216 0.738732 0.285925 0.059 Uiso 1 1 calc GR
H7BB H 0.445403 0.757802 0.215337 0.059 Uiso 1 1 calc GR
H7BC H 0.440761 0.801179 0.276359 0.059 Uiso 1 1 calc GR
C26B C 0.4952(3) 0.7381(4) 0.4996(3) 0.0430(19) Uani 1 1 d .
H26D H 0.494967 0.701847 0.531605 0.065 Uiso 1 1 calc GR
H26E H 0.465115 0.766520 0.490717 0.065 Uiso 1 1 calc GR
H26F H 0.524042 0.768660 0.516276 0.065 Uiso 1 1 calc GR
C24B C 0.6156(3) 0.6141(4) 0.4124(3) 0.0359(17) Uani 1 1 d .
C19A C 0.2430(2) 0.7988(4) 0.2670(3) 0.0293(15) Uani 1 1 d .
C10A C 0.2382(3) 0.6323(4) 0.2238(3) 0.0319(16) Uani 1 1 d .
C23B C 0.6252(3) 0.5631(4) 0.4627(3) 0.0411(18) Uani 1 1 d .
H23B H 0.651926 0.531113 0.468329 0.049 Uiso 1 1 calc R
C6B C 0.5808(3) 0.8923(4) 0.2825(3) 0.0329(16) Uani 1 1 d .
C21B C 0.5565(3) 0.6046(4) 0.4951(3) 0.0366(17) Uani 1 1 d .
H21B H 0.536331 0.600794 0.522661 0.044 Uiso 1 1 calc R
C28C C 0.8313(3) 0.6085(4) 0.2577(3) 0.0332(16) Uani 1 1 d .
H28C H 0.833174 0.657576 0.241645 0.040 Uiso 1 1 calc R
C9C C 1.0052(3) 0.7888(4) 0.2876(3) 0.0368(17) Uani 1 1 d .
H9CA H 1.023820 0.809784 0.328882 0.055 Uiso 1 1 calc GR
H9CB H 1.027269 0.781173 0.261177 0.055 Uiso 1 1 calc GR
H9CC H 0.991355 0.743434 0.295350 0.055 Uiso 1 1 calc GR
C6C C 0.9631(3) 0.8390(3) 0.2521(3) 0.0327(16) Uani 1 1 d .
C26A C 0.1144(3) 0.8231(4) 0.1767(4) 0.0454(19) Uani 1 1 d .
H26G H 0.115325 0.832020 0.221415 0.068 Uiso 1 1 calc GR
H26H H 0.083987 0.798000 0.154366 0.068 Uiso 1 1 calc GR
H26I H 0.115450 0.868206 0.155018 0.068 Uiso 1 1 calc GR
C13A C 0.2566(3) 0.5589(4) 0.1158(3) 0.0365(17) Uani 1 1 d .
C22B C 0.5956(3) 0.5595(4) 0.5043(3) 0.0410(19) Uani 1 1 d .
H22B H 0.602618 0.526016 0.538347 0.049 Uiso 1 1 calc R
C18C C 0.8121(3) 0.7564(4) 0.3609(3) 0.0414(18) Uani 1 1 d .
H18A H 0.809090 0.760115 0.315008 0.062 Uiso 1 1 calc GR
H18B H 0.779798 0.764289 0.367282 0.062 Uiso 1 1 calc GR
H18C H 0.824099 0.709279 0.376544 0.062 Uiso 1 1 calc GR
C12C C 0.9112(3) 0.9131(4) 0.4742(3) 0.0386(18) Uani 1 1 d .
H12C H 0.932841 0.946694 0.500558 0.046 Uiso 1 1 calc R
C31A C 0.1769(3) 0.8840(4) 0.3765(3) 0.0431(19) Uani 1 1 d .
H31E H 0.182149 0.877525 0.333858 0.052 Uiso 1 1 calc R
H31F H 0.194801 0.926777 0.396989 0.052 Uiso 1 1 calc R
C21C C 0.9454(3) 0.5796(4) 0.4412(3) 0.0408(18) Uani 1 1 d .
H21C H 0.970126 0.571979 0.480984 0.049 Uiso 1 1 calc R
C26C C 0.9818(3) 0.7244(4) 0.5078(3) 0.045(2) Uani 1 1 d .
H26A H 0.950087 0.747407 0.503265 0.067 Uiso 1 1 calc GR
H26B H 1.008623 0.757743 0.526689 0.067 Uiso 1 1 calc GR
H26C H 0.985217 0.683111 0.535908 0.067 Uiso 1 1 calc GR
C21A C 0.2196(3) 0.8754(4) 0.1701(3) 0.0391(18) Uani 1 1 d .
H21A H 0.196960 0.887236 0.129694 0.047 Uiso 1 1 calc R
C5C C 0.9722(3) 0.8841(4) 0.2053(3) 0.0371(17) Uani 1 1 d .
H5C H 1.002160 0.879568 0.194920 0.044 Uiso 1 1 calc R
C34B C 0.6036(3) 0.7753(4) 0.1575(3) 0.0396(18) Uani 1 1 d .
H34C H 0.574297 0.805012 0.154065 0.048 Uiso 1 1 calc R
H34D H 0.596247 0.742872 0.120178 0.048 Uiso 1 1 calc R
C25A C 0.1535(3) 0.7499(4) 0.1061(3) 0.047(2) Uani 1 1 d .
H25A H 0.154704 0.789793 0.077952 0.070 Uiso 1 1 calc GR
H25D H 0.121745 0.725675 0.089676 0.070 Uiso 1 1 calc GR
H25E H 0.180240 0.716866 0.107051 0.070 Uiso 1 1 calc GR
C24A C 0.2856(3) 0.8431(4) 0.2929(3) 0.0359(17) Uani 1 1 d .
C24C C 0.8714(3) 0.6014(4) 0.3232(3) 0.0317(16) Uani 1 1 d .
C18B C 0.6696(3) 0.7734(4) 0.4664(4) 0.046(2) Uani 1 1 d .
H18D H 0.670992 0.728998 0.489943 0.069 Uiso 1 1 calc GR
H18E H 0.701592 0.797224 0.481249 0.069 Uiso 1 1 calc GR
H18F H 0.661624 0.763533 0.420200 0.069 Uiso 1 1 calc GR
C9B C 0.6330(3) 0.9054(4) 0.3274(4) 0.049(2) Uani 1 1 d .
H9BA H 0.631118 0.932099 0.365194 0.073 Uiso 1 1 calc GR
H9BB H 0.651864 0.932486 0.304469 0.073 Uiso 1 1 calc GR
H9BC H 0.649311 0.860083 0.341242 0.073 Uiso 1 1 calc GR
C12A C 0.2925(3) 0.6027(4) 0.1567(3) 0.0406(18) Uani 1 1 d .
H12A H 0.323207 0.608444 0.148315 0.049 Uiso 1 1 calc R
C14C C 0.8363(3) 0.8478(4) 0.4491(3) 0.0377(17) Uani 1 1 d .
H14C H 0.805833 0.837878 0.456908 0.045 Uiso 1 1 calc R
C5A C 0.2352(3) 0.5297(4) 0.4281(3) 0.0408(18) Uani 1 1 d .
H5A H 0.255423 0.491106 0.447781 0.049 Uiso 1 1 calc R
C27C C 1.0375(3) 0.6733(4) 0.4459(3) 0.0374(17) Uani 1 1 d .
H27A H 1.045240 0.632815 0.475255 0.056 Uiso 1 1 calc GR
H27B H 1.061365 0.711161 0.462735 0.056 Uiso 1 1 calc GR
H27C H 1.039087 0.658928 0.403344 0.056 Uiso 1 1 calc GR
C31B C 0.6708(3) 0.7342(5) 0.2452(4) 0.046(2) Uani 1 1 d .
H31C H 0.683254 0.685093 0.249860 0.055 Uiso 1 1 calc R
H31D H 0.681168 0.757141 0.288056 0.055 Uiso 1 1 calc R
C31C C 0.9824(3) 0.5998(4) 0.2350(4) 0.0459(19) Uani 1 1 d .
H31A H 0.961836 0.567184 0.251630 0.055 Uiso 1 1 calc R
H31B H 1.007350 0.621727 0.271876 0.055 Uiso 1 1 calc R
C34A C 0.1679(3) 0.8230(4) 0.4659(3) 0.0408(18) Uani 1 1 d .
H34E H 0.188237 0.846619 0.505582 0.049 Uiso 1 1 calc R
H34F H 0.160988 0.774109 0.476826 0.049 Uiso 1 1 calc R
C28A C 0.3222(3) 0.8307(4) 0.3606(3) 0.0384(17) Uani 1 1 d .
H28A H 0.316295 0.781727 0.374009 0.046 Uiso 1 1 calc R
C29C C 0.7780(3) 0.5968(4) 0.2604(4) 0.049(2) Uani 1 1 d .
H29A H 0.773488 0.546992 0.269395 0.074 Uiso 1 1 calc GR
H29B H 0.754551 0.609896 0.218954 0.074 Uiso 1 1 calc GR
H29C H 0.772299 0.626168 0.294565 0.074 Uiso 1 1 calc GR
C23C C 0.8742(3) 0.5371(4) 0.3569(4) 0.0402(18) Uani 1 1 d .
H23C H 0.850875 0.500895 0.339860 0.048 Uiso 1 1 calc R
C4A C 0.1971(3) 0.5511(4) 0.4527(3) 0.0382(17) Uani 1 1 d .
C27B C 0.4506(3) 0.6566(4) 0.4064(4) 0.047(2) Uani 1 1 d .
H27D H 0.453067 0.632990 0.367456 0.071 Uiso 1 1 calc GR
H27E H 0.421501 0.687242 0.395487 0.071 Uiso 1 1 calc GR
H27F H 0.447631 0.621091 0.437813 0.071 Uiso 1 1 calc GR
C16C C 0.9732(3) 0.9023(4) 0.4115(4) 0.0445(19) Uani 1 1 d .
H16A H 0.995548 0.861732 0.419874 0.067 Uiso 1 1 calc GR
H16B H 0.988152 0.941010 0.440693 0.067 Uiso 1 1 calc GR
H16C H 0.967031 0.917855 0.366812 0.067 Uiso 1 1 calc GR
C28B C 0.6482(3) 0.6139(4) 0.3664(3) 0.0391(18) Uani 1 1 d .
H28B H 0.644339 0.660848 0.344369 0.047 Uiso 1 1 calc R
C9A C 0.2878(3) 0.5352(4) 0.3514(4) 0.0455(19) Uani 1 1 d .
H9AA H 0.275315 0.523019 0.305569 0.068 Uiso 1 1 calc GR
H9AB H 0.301892 0.493064 0.376195 0.068 Uiso 1 1 calc GR
H9AC H 0.313206 0.571651 0.357576 0.068 Uiso 1 1 calc GR
C30A C 0.3762(3) 0.8352(5) 0.3632(4) 0.053(2) Uani 1 1 d .
H30G H 0.383030 0.800213 0.333837 0.079 Uiso 1 1 calc GR
H30H H 0.396956 0.825609 0.407225 0.079 Uiso 1 1 calc GR
H30I H 0.383286 0.882582 0.350328 0.079 Uiso 1 1 calc GR
C35B C 0.4897(3) 0.5890(4) 0.2192(4) 0.050(2) Uani 1 1 d .
H35C H 0.485299 0.599358 0.261739 0.059 Uiso 1 1 calc R
H35D H 0.505919 0.542362 0.221472 0.059 Uiso 1 1 calc R
C32A C 0.1221(3) 0.8905(4) 0.3694(4) 0.0448(19) Uani 1 1 d .
H32E H 0.102113 0.860394 0.333980 0.054 Uiso 1 1 calc R
H32F H 0.110790 0.940040 0.361487 0.054 Uiso 1 1 calc R
C29B C 0.6295(3) 0.5566(5) 0.3136(3) 0.056(2) Uani 1 1 d .
H29D H 0.634761 0.509666 0.333561 0.084 Uiso 1 1 calc GR
H29E H 0.647714 0.560243 0.281976 0.084 Uiso 1 1 calc GR
H29F H 0.594286 0.563605 0.292112 0.084 Uiso 1 1 calc GR
C38C C 0.8001(3) 0.7486(4) 0.1269(4) 0.050(2) Uani 1 1 d .
H38A H 0.793996 0.751824 0.169270 0.060 Uiso 1 1 calc R
H38B H 0.781092 0.708173 0.102886 0.060 Uiso 1 1 calc R
C38B C 0.4981(3) 0.6603(4) 0.1320(3) 0.048(2) Uani 1 1 d .
H38C H 0.522952 0.653630 0.108882 0.057 Uiso 1 1 calc R
H38D H 0.486304 0.709759 0.126066 0.057 Uiso 1 1 calc R
C22A C 0.2615(3) 0.9168(4) 0.1933(4) 0.045(2) Uani 1 1 d .
H22A H 0.268140 0.954217 0.168147 0.054 Uiso 1 1 calc R
C8A C 0.1884(4) 0.5174(5) 0.5122(4) 0.053(2) Uani 1 1 d .
H8AA H 0.188096 0.554269 0.543686 0.080 Uiso 1 1 calc GR
H8AB H 0.214915 0.483743 0.531313 0.080 Uiso 1 1 calc GR
H8AC H 0.156698 0.492708 0.499725 0.080 Uiso 1 1 calc GR
C23A C 0.2945(3) 0.9019(4) 0.2560(4) 0.0428(18) Uani 1 1 d .
H23A H 0.322512 0.931132 0.273322 0.051 Uiso 1 1 calc R
C35C C 0.8659(3) 0.7792(4) 0.0831(3) 0.045(2) Uani 1 1 d .
H35A H 0.878365 0.746711 0.055969 0.054 Uiso 1 1 calc R
H35B H 0.891404 0.815200 0.101847 0.054 Uiso 1 1 calc R
C8C C 0.9467(3) 0.9845(4) 0.1206(3) 0.048(2) Uani 1 1 d .
H8CA H 0.929991 0.964754 0.078027 0.073 Uiso 1 1 calc GR
H8CB H 0.982151 0.987357 0.126536 0.073 Uiso 1 1 calc GR
H8CC H 0.933751 1.031874 0.123914 0.073 Uiso 1 1 calc GR
C30C C 0.8407(4) 0.5560(5) 0.2067(4) 0.057(2) Uani 1 1 d .
H30A H 0.873620 0.564285 0.202503 0.086 Uiso 1 1 calc GR
H30B H 0.815880 0.563650 0.164949 0.086 Uiso 1 1 calc GR
H30C H 0.838452 0.507285 0.220765 0.086 Uiso 1 1 calc GR
B1B B 0.5668(3) 0.7896(4) 0.3615(3) 0.0295(17) Uani 1 1 d .
C17B C 0.6213(4) 0.9370(4) 0.6233(4) 0.054(2) Uani 1 1 d .
H17D H 0.605515 0.983347 0.620943 0.081 Uiso 1 1 calc GR
H17E H 0.657103 0.942389 0.640822 0.081 Uiso 1 1 calc GR
H17F H 0.609333 0.905805 0.651254 0.081 Uiso 1 1 calc GR
C37C C 0.7846(3) 0.8184(4) 0.0882(4) 0.055(2) Uani 1 1 d .
H37A H 0.749141 0.818552 0.063663 0.066 Uiso 1 1 calc R
H37B H 0.792296 0.860398 0.116616 0.066 Uiso 1 1 calc R
C8B C 0.4990(4) 0.9746(4) 0.1213(3) 0.063(3) Uani 1 1 d .
H8BA H 0.475762 0.948228 0.086466 0.095 Uiso 1 1 calc GR
H8BB H 0.527096 0.989828 0.107192 0.095 Uiso 1 1 calc GR
H8BC H 0.482501 1.016054 0.132136 0.095 Uiso 1 1 calc GR
B1C B 0.9059(3) 0.7903(4) 0.3219(3) 0.0266(16) Uani 1 1 d .
C29A C 0.3111(3) 0.8831(5) 0.4109(4) 0.052(2) Uani 1 1 d .
H29G H 0.313421 0.931874 0.397014 0.078 Uiso 1 1 calc GR
H29H H 0.335220 0.875687 0.453251 0.078 Uiso 1 1 calc GR
H29I H 0.277862 0.874382 0.413754 0.078 Uiso 1 1 calc GR
C17A C 0.2668(3) 0.5212(5) 0.0577(3) 0.050(2) Uani 1 1 d .
H17G H 0.251273 0.474427 0.051965 0.075 Uiso 1 1 calc GR
H17H H 0.302390 0.515987 0.065796 0.075 Uiso 1 1 calc GR
H17I H 0.253011 0.549303 0.018639 0.075 Uiso 1 1 calc GR
C16A C 0.3281(3) 0.6815(5) 0.2534(4) 0.051(2) Uani 1 1 d .
H16G H 0.326370 0.730202 0.237644 0.076 Uiso 1 1 calc GR
H16H H 0.359011 0.659847 0.251914 0.076 Uiso 1 1 calc GR
H16I H 0.326761 0.681549 0.297912 0.076 Uiso 1 1 calc GR
C33B C 0.6491(3) 0.8217(5) 0.1604(4) 0.051(2) Uani 1 1 d .
H33C H 0.651130 0.832164 0.116664 0.061 Uiso 1 1 calc R
H33D H 0.648314 0.866618 0.183329 0.061 Uiso 1 1 calc R
C33A C 0.1195(3) 0.8636(5) 0.4371(4) 0.053(2) Uani 1 1 d .
H33E H 0.117010 0.903852 0.465006 0.064 Uiso 1 1 calc R
H33F H 0.090735 0.832218 0.431967 0.064 Uiso 1 1 calc R
B1A B 0.2294(3) 0.6702(4) 0.2877(4) 0.0322(18) Uani 1 1 d .
C30B C 0.7043(3) 0.6029(5) 0.4015(4) 0.054(2) Uani 1 1 d .
H30D H 0.715634 0.638830 0.435104 0.081 Uiso 1 1 calc GR
H30E H 0.722896 0.607177 0.370370 0.081 Uiso 1 1 calc GR
H30F H 0.709487 0.555859 0.421103 0.081 Uiso 1 1 calc GR
C33C C 1.0150(3) 0.6204(6) 0.1486(4) 0.064(3) Uani 1 1 d .
H33A H 1.046527 0.644935 0.169142 0.077 Uiso 1 1 calc R
H33B H 1.015718 0.601555 0.106440 0.077 Uiso 1 1 calc R
C38A C 0.3306(3) 0.6851(6) 0.4849(4) 0.063(3) Uani 1 1 d .
H38E H 0.357179 0.718387 0.483830 0.075 Uiso 1 1 calc R
H38F H 0.326350 0.650109 0.449868 0.075 Uiso 1 1 calc R
C32C C 1.0070(4) 0.5607(5) 0.1917(4) 0.065(3) Uani 1 1 d .
H32A H 0.985289 0.523530 0.166246 0.078 Uiso 1 1 calc R
H32B H 1.038685 0.539344 0.216889 0.078 Uiso 1 1 calc R
C32B C 0.6911(3) 0.7753(5) 0.1973(4) 0.060(2) Uani 1 1 d .
H32C H 0.719955 0.804212 0.220555 0.072 Uiso 1 1 calc R
H32D H 0.701001 0.742524 0.168019 0.072 Uiso 1 1 calc R
C36B C 0.4409(3) 0.5886(5) 0.1681(4) 0.060(2) Uani 1 1 d .
H36C H 0.418027 0.623535 0.177424 0.072 Uiso 1 1 calc R
H36D H 0.425453 0.541189 0.163539 0.072 Uiso 1 1 calc R
C17C C 0.8543(4) 0.9320(5) 0.5453(4) 0.062(3) Uani 1 1 d .
H17A H 0.854041 0.895981 0.577511 0.093 Uiso 1 1 calc GR
H17B H 0.821746 0.954100 0.529856 0.093 Uiso 1 1 calc GR
H17C H 0.879027 0.968060 0.564865 0.093 Uiso 1 1 calc GR
C35A C 0.2790(4) 0.7302(6) 0.5438(4) 0.067(3) Uani 1 1 d .
H35E H 0.250506 0.702142 0.547330 0.080 Uiso 1 1 calc R
H35F H 0.273542 0.780315 0.552535 0.080 Uiso 1 1 calc R
C36C C 0.8175(4) 0.8144(5) 0.0435(4) 0.065(3) Uani 1 1 d .
H36A H 0.801333 0.785987 0.004757 0.078 Uiso 1 1 calc R
H36B H 0.823958 0.862321 0.029664 0.078 Uiso 1 1 calc R
C37B C 0.4553(4) 0.6092(5) 0.1068(4) 0.064(3) Uani 1 1 d .
H37C H 0.465644 0.567224 0.087040 0.077 Uiso 1 1 calc R
H37D H 0.427452 0.632374 0.074550 0.077 Uiso 1 1 calc R
C36A C 0.3269(4) 0.7030(7) 0.5912(4) 0.086(3) Uani 1 1 d .
H36E H 0.351762 0.741060 0.604400 0.103 Uiso 1 1 calc R
H36F H 0.321013 0.682172 0.629976 0.103 Uiso 1 1 calc R
C37A C 0.3423(5) 0.6479(6) 0.5515(5) 0.099(4) Uani 1 1 d .
H37E H 0.322967 0.603971 0.548826 0.119 Uiso 1 1 calc R
H37F H 0.377870 0.636878 0.569073 0.119 Uiso 1 1 calc R
Li1C Li 0.9045(4) 0.7162(7) 0.2165(5) 0.035(3) Uani 1 1 d .
Li1A Li 0.2345(4) 0.7482(7) 0.3978(5) 0.037(3) Uani 1 1 d .
Li1B Li 0.5666(5) 0.7082(7) 0.2617(5) 0.041(3) Uani 1 1 d .

loop_
_atom_site_aniso_label
_atom_site_aniso_U_11
_atom_site_aniso_U_22
_atom_site_aniso_U_33
_atom_site_aniso_U_23
_atom_site_aniso_U_13
_atom_site_aniso_U_12
O1C 0.054(3) 0.041(3) 0.024(2) 0.002(2) 0.017(2) 0.007(2)
O2C 0.044(3) 0.035(3) 0.025(2) 0.008(2) 0.006(2) 0.007(2)
O1B 0.042(3) 0.046(3) 0.032(2) 0.005(2) 0.014(2) 0.002(2)
O2B 0.051(3) 0.050(3) 0.018(2) 0.002(2) 0.009(2) -0.005(3)
O1A 0.057(3) 0.041(3) 0.030(2) 0.004(2) 0.020(2) 0.004(3)
O2A 0.050(3) 0.049(3) 0.027(2) 0.000(2) 0.007(2) 0.006(3)
N1C 0.038(3) 0.027(3) 0.018(2) -0.001(2) 0.013(2) 0.001(2)
N1B 0.037(3) 0.030(3) 0.018(2) 0.002(2) 0.008(2) 0.006(3)
N1A 0.040(3) 0.032(3) 0.019(3) 0.002(2) 0.007(2) 0.000(3)
C7C 0.055(5) 0.028(4) 0.030(4) 0.005(3) 0.009(3) 0.005(3)
C11B 0.045(4) 0.031(4) 0.021(3) 0.001(3) 0.011(3) -0.004(3)
C1B 0.046(4) 0.020(3) 0.020(3) 0.003(3) 0.013(3) 0.010(3)
C12B 0.060(5) 0.019(3) 0.036(4) -0.005(3) 0.019(4) 0.006(3)
C10C 0.047(4) 0.024(3) 0.016(3) 0.001(3) 0.007(3) 0.005(3)
C20B 0.039(4) 0.028(3) 0.022(3) -0.002(3) 0.007(3) -0.006(3)
C2C 0.046(4) 0.017(3) 0.021(3) -0.004(3) 0.008(3) -0.007(3)
C19B 0.040(4) 0.029(3) 0.014(3) -0.002(3) 0.002(3) 0.003(3)
C10B 0.043(4) 0.022(3) 0.025(3) -0.003(3) 0.010(3) -0.005(3)
C20A 0.044(4) 0.033(4) 0.023(3) 0.004(3) 0.015(3) 0.008(3)
C1C 0.041(4) 0.026(3) 0.016(3) -0.001(3) 0.005(3) 0.000(3)
C4C 0.059(5) 0.020(3) 0.025(3) 0.001(3) 0.013(3) -0.005(3)
C14B 0.053(5) 0.035(4) 0.023(3) -0.002(3) 0.006(3) -0.002(4)
C2B 0.046(4) 0.032(4) 0.026(3) -0.003(3) 0.011(3) 0.008(3)
C19C 0.039(4) 0.026(3) 0.023(3) 0.005(3) 0.013(3) 0.008(3)
C15A 0.043(4) 0.023(3) 0.033(4) 0.006(3) 0.007(3) 0.003(3)
C20C 0.038(4) 0.037(4) 0.018(3) 0.001(3) 0.015(3) -0.003(3)
C3C 0.047(5) 0.015(3) 0.026(3) 0.000(3) 0.004(3) 0.003(3)
C15B 0.046(4) 0.028(4) 0.023(3) -0.001(3) 0.006(3) 0.003(3)
C25C 0.044(4) 0.036(4) 0.018(3) 0.004(3) 0.009(3) 0.000(3)
C16B 0.045(5) 0.037(4) 0.040(4) -0.008(3) 0.016(3) 0.000(4)
C18A 0.044(5) 0.034(4) 0.039(4) -0.003(3) 0.014(3) -0.007(3)
C4B 0.057(5) 0.033(4) 0.019(3) 0.003(3) 0.009(3) 0.015(4)
C13B 0.074(6) 0.024(4) 0.022(3) -0.001(3) 0.010(4) -0.006(4)
C3B 0.062(5) 0.034(4) 0.018(3) -0.003(3) 0.003(3) 0.015(4)
C2A 0.048(5) 0.025(3) 0.026(3) 0.000(3) 0.014(3) -0.009(3)
C34C 0.060(5) 0.037(4) 0.019(3) 0.001(3) 0.016(3) -0.001(4)
C15C 0.047(5) 0.027(3) 0.022(3) 0.000(3) 0.011(3) 0.004(3)
C11A 0.046(5) 0.031(4) 0.031(3) 0.001(3) 0.014(3) 0.000(3)
C22C 0.056(5) 0.037(4) 0.040(4) 0.018(3) 0.016(4) 0.002(4)
C7A 0.045(5) 0.031(4) 0.036(4) 0.002(3) 0.013(3) 0.001(3)
C11C 0.053(5) 0.022(3) 0.020(3) -0.002(3) 0.007(3) -0.002(3)
C1A 0.043(4) 0.029(4) 0.025(3) 0.000(3) 0.007(3) -0.001(3)
C27A 0.051(5) 0.041(4) 0.022(3) 0.004(3) 0.011(3) 0.006(4)
C3A 0.053(5) 0.025(3) 0.024(3) -0.004(3) 0.016(3) -0.003(3)
C14A 0.043(5) 0.037(4) 0.025(3) -0.001(3) 0.002(3) 0.001(3)
C13C 0.073(6) 0.034(4) 0.018(3) 0.003(3) 0.019(3) 0.013(4)
C5B 0.073(6) 0.026(4) 0.043(4) 0.008(3) 0.036(4) 0.008(4)
C6A 0.049(5) 0.032(4) 0.029(3) 0.004(3) 0.008(3) -0.001(3)
C25B 0.039(4) 0.040(4) 0.020(3) 0.000(3) 0.011(3) -0.004(3)
C7B 0.032(4) 0.053(5) 0.028(3) -0.012(3) 0.002(3) -0.001(4)
C26B 0.063(5) 0.043(4) 0.025(3) -0.001(3) 0.016(3) 0.008(4)
C24B 0.050(5) 0.038(4) 0.019(3) 0.001(3) 0.009(3) 0.003(4)
C19A 0.031(4) 0.031(4) 0.025(3) 0.001(3) 0.008(3) 0.002(3)
C10A 0.040(4) 0.034(4) 0.022(3) 0.003(3) 0.009(3) 0.008(3)
C23B 0.052(5) 0.034(4) 0.034(4) 0.006(3) 0.009(3) 0.013(4)
C6B 0.044(4) 0.027(4) 0.030(3) -0.002(3) 0.015(3) 0.005(3)
C21B 0.053(5) 0.031(4) 0.028(3) 0.003(3) 0.016(3) -0.004(4)
C28C 0.049(5) 0.024(3) 0.030(3) -0.001(3) 0.018(3) -0.004(3)
C9C 0.041(4) 0.040(4) 0.030(3) 0.004(3) 0.011(3) -0.001(3)
C6C 0.042(4) 0.025(3) 0.029(3) -0.002(3) 0.007(3) -0.002(3)
C26A 0.043(5) 0.055(5) 0.034(4) 0.005(4) 0.005(3) 0.008(4)
C13A 0.041(5) 0.038(4) 0.028(3) -0.001(3) 0.006(3) 0.005(3)
C22B 0.060(5) 0.036(4) 0.025(3) 0.008(3) 0.010(3) 0.002(4)
C18C 0.053(5) 0.051(5) 0.024(3) -0.003(3) 0.017(3) 0.000(4)
C12C 0.064(5) 0.024(3) 0.023(3) -0.008(3) 0.005(3) -0.001(4)
C31A 0.067(6) 0.036(4) 0.023(3) 0.005(3) 0.010(3) 0.008(4)
C21C 0.049(5) 0.042(4) 0.030(4) 0.014(3) 0.010(3) 0.001(4)
C26C 0.069(6) 0.047(5) 0.019(3) -0.004(3) 0.014(3) 0.000(4)
C21A 0.057(5) 0.030(4) 0.031(4) 0.004(3) 0.014(3) 0.010(4)
C5C 0.049(5) 0.038(4) 0.023(3) -0.002(3) 0.009(3) -0.004(4)
C34B 0.047(5) 0.049(5) 0.026(3) -0.002(3) 0.015(3) 0.009(4)
C25A 0.067(6) 0.046(4) 0.023(3) 0.005(3) 0.007(3) 0.009(4)
C24A 0.044(5) 0.033(4) 0.036(4) 0.000(3) 0.020(3) 0.002(3)
C24C 0.045(4) 0.029(4) 0.024(3) 0.000(3) 0.015(3) -0.001(3)
C18B 0.055(5) 0.036(4) 0.037(4) -0.006(3) -0.001(4) 0.008(4)
C9B 0.071(6) 0.033(4) 0.049(5) 0.004(4) 0.028(4) -0.007(4)
C12A 0.045(5) 0.050(5) 0.027(3) -0.001(3) 0.012(3) -0.001(4)
C14C 0.050(5) 0.041(4) 0.024(3) 0.005(3) 0.015(3) 0.014(4)
C5A 0.053(5) 0.034(4) 0.028(3) 0.003(3) 0.001(3) 0.005(4)
C27C 0.042(4) 0.042(4) 0.027(3) 0.004(3) 0.009(3) 0.004(4)
C31B 0.043(5) 0.052(5) 0.043(4) 0.006(4) 0.011(4) 0.008(4)
C31C 0.053(5) 0.048(5) 0.036(4) 0.013(4) 0.012(4) 0.015(4)
C34A 0.056(5) 0.045(4) 0.027(3) -0.001(3) 0.019(3) -0.002(4)
C28A 0.039(4) 0.035(4) 0.040(4) 0.000(3) 0.009(3) -0.008(3)
C29C 0.064(6) 0.038(4) 0.046(4) -0.014(4) 0.015(4) -0.004(4)
C23C 0.049(5) 0.032(4) 0.042(4) -0.002(3) 0.017(4) -0.010(4)
C4A 0.047(5) 0.042(4) 0.028(3) -0.010(3) 0.014(3) -0.005(4)
C27B 0.058(5) 0.041(4) 0.042(4) 0.003(4) 0.013(4) 0.000(4)
C16C 0.063(6) 0.036(4) 0.034(4) -0.009(3) 0.015(4) -0.011(4)
C28B 0.056(5) 0.036(4) 0.025(3) 0.000(3) 0.013(3) 0.017(4)
C9A 0.049(5) 0.042(4) 0.041(4) 0.011(4) 0.007(4) 0.012(4)
C30A 0.059(6) 0.045(5) 0.052(5) -0.005(4) 0.014(4) 0.002(4)
C35B 0.073(6) 0.046(5) 0.035(4) 0.003(4) 0.023(4) -0.014(4)
C32A 0.062(6) 0.039(4) 0.035(4) -0.003(3) 0.017(4) -0.005(4)
C29B 0.080(6) 0.063(5) 0.023(4) -0.011(4) 0.011(4) 0.022(5)
C38C 0.056(6) 0.039(4) 0.052(5) 0.010(4) 0.013(4) -0.001(4)
C38B 0.074(6) 0.048(5) 0.020(3) 0.005(3) 0.015(4) -0.008(4)
C22A 0.066(6) 0.033(4) 0.044(4) 0.008(3) 0.029(4) -0.008(4)
C8A 0.082(6) 0.049(5) 0.031(4) 0.010(4) 0.021(4) 0.005(5)
C23A 0.052(5) 0.030(4) 0.048(4) 0.001(3) 0.018(4) -0.004(4)
C35C 0.065(6) 0.047(5) 0.023(3) -0.001(3) 0.013(3) -0.010(4)
C8C 0.076(6) 0.042(4) 0.030(4) 0.011(3) 0.020(4) -0.006(4)
C30C 0.090(7) 0.053(5) 0.029(4) -0.016(4) 0.019(4) -0.007(5)
B1B 0.026(4) 0.043(5) 0.020(3) -0.005(3) 0.008(3) 0.002(4)
C17B 0.088(7) 0.041(5) 0.032(4) -0.015(3) 0.016(4) -0.014(4)
C37C 0.059(6) 0.043(5) 0.048(5) -0.009(4) -0.007(4) 0.011(4)
C8B 0.128(9) 0.041(5) 0.024(4) 0.008(3) 0.028(5) 0.027(5)
B1C 0.029(4) 0.032(4) 0.017(3) 0.001(3) 0.005(3) -0.004(3)
C29A 0.055(5) 0.067(6) 0.033(4) -0.009(4) 0.011(4) -0.005(4)
C17A 0.057(5) 0.061(5) 0.030(4) -0.008(4) 0.011(4) 0.005(4)
C16A 0.057(5) 0.060(5) 0.040(4) -0.008(4) 0.021(4) -0.009(4)
C33B 0.062(6) 0.053(5) 0.041(4) 0.001(4) 0.021(4) 0.000(4)
C33A 0.066(6) 0.052(5) 0.047(5) -0.001(4) 0.025(4) 0.004(4)
B1A 0.030(4) 0.040(5) 0.023(4) 0.006(3) 0.002(3) -0.001(4)
C30B 0.058(6) 0.067(6) 0.043(4) 0.000(4) 0.023(4) 0.017(5)
C33C 0.055(6) 0.098(8) 0.042(5) 0.014(5) 0.018(4) 0.018(5)
C38A 0.057(6) 0.084(7) 0.037(4) -0.005(5) -0.001(4) 0.010(5)
C32C 0.080(7) 0.062(6) 0.044(5) 0.005(4) 0.007(5) 0.029(5)
C32B 0.055(6) 0.080(7) 0.045(5) 0.005(5) 0.014(4) -0.008(5)
C36B 0.060(6) 0.049(5) 0.071(6) 0.003(5) 0.020(5) -0.013(4)
C17C 0.104(8) 0.053(5) 0.029(4) -0.019(4) 0.021(4) 0.012(5)
C35A 0.081(7) 0.090(7) 0.030(4) 0.002(4) 0.018(4) 0.013(6)
C36C 0.107(8) 0.047(5) 0.040(5) 0.006(4) 0.018(5) 0.025(5)
C37B 0.075(7) 0.074(6) 0.032(4) 0.001(4) 0.000(4) -0.016(5)
C36A 0.079(7) 0.128(10) 0.034(5) 0.005(6) -0.006(5) 0.016(7)
C37A 0.123(10) 0.065(7) 0.075(7) -0.001(6) -0.025(7) 0.035(7)
Li1C 0.038(7) 0.050(7) 0.018(5) -0.001(5) 0.008(5) 0.002(6)
Li1A 0.038(7) 0.047(7) 0.024(5) 0.008(5) 0.008(5) -0.001(6)
Li1B 0.054(8) 0.048(7) 0.024(5) 0.000(5) 0.014(5) 0.010(6)

loop_
_atom_type_symbol
_atom_type_description
_atom_type_scat_dispersion_real
_atom_type_scat_dispersion_imag
_atom_type_scat_source
C C 0.0033 0.0016 'International Tables Vol C Tables 4.2.6.8 and 6.1.1.4'
H H 0.0000 0.0000 'International Tables Vol C Tables 4.2.6.8 and 6.1.1.4'
B B 0.0013 0.0007 'International Tables Vol C Tables 4.2.6.8 and 6.1.1.4'
Li Li -0.0003 0.0001 'International Tables Vol C Tables 4.2.6.8 and 6.1.1.4'
N N 0.0061 0.0033 'International Tables Vol C Tables 4.2.6.8 and 6.1.1.4'
O O 0.0106 0.0060 'International Tables Vol C Tables 4.2.6.8 and 6.1.1.4'

loop_
_exptl_crystal_face_index_h
_exptl_crystal_face_index_k
_exptl_crystal_face_index_l
_exptl_crystal_face_perp_dist
32 -3 -24 0.1588
-3 -17 -21 0.1431
-24 20 8 0.1490
-17 20 -9 0.1409
1 10 -27 0.1333
13 0 -30 0.1175
24 -15 -21 0.1571
14 -19 13 0.1279
-8 -5 29 0.1980
-2 -25 10 0.1533
3 -26 3 0.1492
14 16 -23 0.1587
-3 26 -3 0.1924
-16 21 17 0.1704
-8 -23 -10 0.1324
-19 -23 1 0.1614
-31 -9 22 0.2240
30 13 -18 0.1858
13 24 5 0.1989
-9 18 22 0.1747
6 16 21 0.1567
38 7 -10 0.1739
-34 -12 2 0.1622
-36 -1 19 0.2218
-39 -2 4 0.1477
-19 -10 -18 0.1385
39 0 -10 0.1419
13 11 21 0.1386
-38 6 4 0.1346
-27 0 -14 0.1296
36 -4 1 0.1161
-24 14 -10 0.0962
21 -13 15 0.1081
31 -4 10 0.1009

loop_
_geom_angle_atom_site_label_1
_geom_angle_atom_site_label_2
_geom_angle_atom_site_label_3
_geom_angle
C34C O1C C31C 108.3(5)
C34C O1C Li1C 123.7(5)
C31C O1C Li1C 125.6(5)
C38C O2C C35C 109.3(5)
C38C O2C Li1C 126.7(5)
C35C O2C Li1C 119.5(6)
C34B O1B Li1B 120.5(5)
C31B O1B C34B 108.9(5)
C31B O1B Li1B 129.3(5)
C35B O2B C38B 108.3(5)
C35B O2B Li1B 126.5(5)
C38B O2B Li1B 122.5(6)
C31A O1A C34A 107.2(5)
C31A O1A Li1A 124.4(5)
C34A O1A Li1A 127.8(5)
C38A O2A C35A 108.9(6)
C38A O2A Li1A 126.1(6)
C35A O2A Li1A 124.7(6)
C19C N1C Li1C 125.2(5)
B1C N1C C19C 131.9(5)
B1C N1C Li1C 102.7(5)
C19B N1B Li1B 131.3(6)
B1B N1B C19B 126.4(5)
B1B N1B Li1B 101.2(6)
C19A N1A Li1A 124.9(6)
B1A N1A C19A 128.6(6)
B1A N1A Li1A 106.2(6)
H7CA C7C H7CB 109.5
H7CA C7C H7CC 109.5
H7CB C7C H7CC 109.5
C2C C7C H7CA 109.5
C2C C7C H7CB 109.5
C2C C7C H7CC 109.5
C12B C11B C16B 117.9(6)
C10B C11B C12B 119.7(6)
C10B C11B C16B 122.3(6)
C2B C1B B1B 120.1(6)
C2B C1B Li1B 85.3(5)
C6B C1B C2B 117.6(6)
C6B C1B B1B 122.1(6)
C6B C1B Li1B 116.8(5)
B1B C1B Li1B 72.4(4)
C11B C12B H12B 118.5
C13B C12B C11B 122.9(7)
C13B C12B H12B 118.5
C15C C10C C11C 117.7(6)
C15C C10C B1C 121.7(6)
C11C C10C B1C 120.4(6)
C19B C20B C25B 123.1(6)
C19B C20B C21B 118.4(6)
C21B C20B C25B 118.4(6)
C1C C2C C7C 120.8(6)
C3C C2C C7C 119.0(6)
C3C C2C C1C 120.2(6)
N1B C19B C24B 119.2(6)
C20B C19B N1B 122.3(6)
C20B C19B C24B 118.3(6)
C11B C10B B1B 120.4(6)
C15B C10B C11B 117.5(6)
C15B C10B B1B 122.2(6)
C19A C20A C27A 122.7(6)
C21A C20A C27A 118.5(6)
C21A C20A C19A 118.5(7)
C2C C1C B1C 121.0(6)
C2C C1C Li1C 114.6(5)
C6C C1C C2C 117.6(6)
C6C C1C B1C 121.4(6)
C6C C1C Li1C 82.0(5)
B1C C1C Li1C 73.0(4)
C3C C4C C5C 117.9(6)
C3C C4C C8C 120.4(7)
C5C C4C C8C 121.5(7)
C15B C14B H14B 119.2
C13B C14B H14B 119.2
C13B C14B C15B 121.5(7)
C1B C2B C3B 119.1(7)
C1B C2B C7B 124.2(6)
C3B C2B C7B 116.6(7)
N1C C19C C20C 121.0(6)
N1C C19C C24C 120.4(6)
C24C C19C C20C 118.2(6)
C14A C15A C18A 117.7(6)
C14A C15A C10A 120.4(7)
C10A C15A C18A 121.6(6)
C19C C20C C25C 124.0(6)
C21C C20C C19C 118.1(6)
C21C C20C C25C 117.9(6)
C2C C3C H3C 119.0
C4C C3C C2C 122.1(6)
C4C C3C H3C 119.0
C10B C15B C14B 121.1(6)
C10B C15B C18B 122.4(6)
C14B C15B C18B 116.5(6)
C20C C25C H25C 107.4
C20C C25C C26C 112.1(6)
C20C C25C C27C 112.6(6)
C26C C25C H25C 107.4
C26C C25C C27C 109.6(6)
C27C C25C H25C 107.4
C11B C16B H16D 109.5
C11B C16B H16E 109.5
C11B C16B H16F 109.5
H16D C16B H16E 109.5
H16D C16B H16F 109.5
H16E C16B H16F 109.5
C15A C18A H18G 109.5
C15A C18A H18H 109.5
C15A C18A H18I 109.5
H18G C18A H18H 109.5
H18G C18A H18I 109.5
H18H C18A H18I 109.5
C3B C4B C8B 119.8(7)
C5B C4B C3B 118.4(6)
C5B C4B C8B 121.8(8)
C12B C13B C14B 117.2(6)
C12B C13B C17B 122.6(7)
C14B C13B C17B 120.1(7)
C2B C3B H3B 118.8
C4B C3B C2B 122.4(7)
C4B C3B H3B 118.8
C7A C2A Li1A 89.7(5)
C1A C2A C7A 123.3(6)
C1A C2A Li1A 74.8(5)
C3A C2A C7A 116.9(6)
C3A C2A C1A 119.6(6)
C3A C2A Li1A 110.8(5)
O1C C34C H34A 110.4
O1C C34C H34B 110.4
O1C C34C C33C 106.5(6)
H34A C34C H34B 108.6
C33C C34C H34A 110.4
C33C C34C H34B 110.4
C10C C15C C18C 122.2(6)
C10C C15C C14C 119.6(6)
C14C C15C C18C 118.2(7)
C10A C11A C12A 119.7(7)
C10A C11A C16A 123.8(6)
C12A C11A C16A 116.5(7)
C21C C22C H22C 120.5
C21C C22C C23C 119.1(7)
C23C C22C H22C 120.5
C2A C7A H7AA 109.5
C2A C7A H7AB 109.5
C2A C7A H7AC 109.5
H7AA C7A H7AB 109.5
H7AA C7A H7AC 109.5
H7AB C7A H7AC 109.5
C10C C11C C16C 122.2(6)
C12C C11C C10C 118.7(7)
C12C C11C C16C 119.0(6)
C2A C1A B1A 120.4(6)
C2A C1A Li1A 74.1(5)
C6A C1A C2A 117.4(6)
C6A C1A B1A 121.8(6)
C6A C1A Li1A 115.6(5)
B1A C1A Li1A 75.0(4)
C20A C27A H27G 107.1
C20A C27A C26A 113.0(6)
C20A C27A C25A 111.7(6)
C26A C27A H27G 107.1
C26A C27A C25A 110.4(6)
C25A C27A H27G 107.1
C2A C3A H3A 119.0
C4A C3A C2A 122.1(7)
C4A C3A H3A 119.0
C15A C14A H14A 118.9
C13A C14A C15A 122.2(7)
C13A C14A H14A 118.9
C12C C13C C17C 121.2(7)
C14C C13C C12C 117.9(6)
C14C C13C C17C 120.9(8)
C4B C5B H5B 118.8
C4B C5B C6B 122.4(7)
C6B C5B H5B 118.8
C1A C6A C9A 121.1(6)
C5A C6A C1A 120.8(7)
C5A C6A C9A 118.0(6)
C20B C25B H25B 107.4
C20B C25B C26B 112.8(6)
C20B C25B C27B 111.3(6)
C26B C25B H25B 107.4
C27B C25B H25B 107.4
C27B C25B C26B 110.3(6)
C2B C7B H7BA 109.5
C2B C7B H7BB 109.5
C2B C7B H7BC 109.5
H7BA C7B H7BB 109.5
H7BA C7B H7BC 109.5
H7BB C7B H7BC 109.5
C25B C26B H26D 109.5
C25B C26B H26E 109.5
C25B C26B H26F 109.5
H26D C26B H26E 109.5
H26D C26B H26F 109.5
H26E C26B H26F 109.5
C19B C24B C28B 121.4(6)
C23B C24B C19B 120.1(6)
C23B C24B C28B 118.6(6)
N1A C19A C20A 121.8(6)
N1A C19A C24A 119.4(6)
C24A C19A C20A 118.8(6)
C15A C10A B1A 121.9(6)
C11A C10A C15A 117.6(6)
C11A C10A B1A 120.4(6)
C24B C23B H23B 119.6
C22B C23B C24B 120.7(7)
C22B C23B H23B 119.6
C1B C6B C5B 120.1(7)
C1B C6B C9B 121.8(6)
C5B C6B C9B 118.1(7)
C20B C21B H21B 118.6
C22B C21B C20B 122.9(7)
C22B C21B H21B 118.6
C24C C28C H28C 107.6
C24C C28C C29C 114.5(6)
C24C C28C C30C 111.2(6)
C29C C28C H28C 107.6
C29C C28C C30C 108.1(6)
C30C C28C H28C 107.6
H9CA C9C H9CB 109.5
H9CA C9C H9CC 109.5
H9CB C9C H9CC 109.5
C6C C9C H9CA 109.5
C6C C9C H9CB 109.5
C6C C9C H9CC 109.5
C1C C6C C9C 122.4(6)
C1C C6C Li1C 67.8(4)
C9C C6C Li1C 86.3(5)
C5C C6C C1C 120.6(6)
C5C C6C C9C 116.9(7)
C5C C6C Li1C 121.3(5)
C27A C26A H26G 109.5
C27A C26A H26H 109.5
C27A C26A H26I 109.5
H26G C26A H26H 109.5
H26G C26A H26I 109.5
H26H C26A H26I 109.5
C14A C13A C12A 117.5(7)
C14A C13A C17A 121.8(7)
C12A C13A C17A 120.7(7)
C23B C22B H22B 120.3
C21B C22B C23B 119.4(7)
C21B C22B H22B 120.3
C15C C18C H18A 109.5
C15C C18C H18B 109.5
C15C C18C H18C 109.5
H18A C18C H18B 109.5
H18A C18C H18C 109.5
H18B C18C H18C 109.5
C11C C12C H12C 118.6
C13C C12C C11C 122.9(6)
C13C C12C H12C 118.6
O1A C31A H31E 110.6
O1A C31A H31F 110.6
O1A C31A C32A 105.5(6)
H31E C31A H31F 108.8
C32A C31A H31E 110.6
C32A C31A H31F 110.6
C20C C21C H21C 118.6
C22C C21C C20C 122.8(7)
C22C C21C H21C 118.6
C25C C26C H26A 109.5
C25C C26C H26B 109.5
C25C C26C H26C 109.5
H26A C26C H26B 109.5
H26A C26C H26C 109.5
H26B C26C H26C 109.5
C20A C21A H21A 118.3
C22A C21A C20A 123.3(7)
C22A C21A H21A 118.3
C4C C5C H5C 119.2
C6C C5C C4C 121.6(7)
C6C C5C H5C 119.2
O1B C34B H34C 110.7
O1B C34B H34D 110.7
O1B C34B C33B 105.0(6)
H34C C34B H34D 108.8
C33B C34B H34C 110.7
C33B C34B H34D 110.7
C27A C25A H25A 109.5
C27A C25A H25D 109.5
C27A C25A H25E 109.5
H25A C25A H25D 109.5
H25A C25A H25E 109.5
H25D C25A H25E 109.5
C19A C24A C28A 122.0(6)
C23A C24A C19A 120.0(7)
C23A C24A C28A 118.0(7)
C19C C24C C28C 121.0(6)
C23C C24C C19C 121.1(6)
C23C C24C C28C 117.9(6)
C15B C18B H18D 109.5
C15B C18B H18E 109.5
C15B C18B H18F 109.5
H18D C18B H18E 109.5
H18D C18B H18F 109.5
H18E C18B H18F 109.5
C6B C9B H9BA 109.5
C6B C9B H9BB 109.5
C6B C9B H9BC 109.5
H9BA C9B H9BB 109.5
H9BA C9B H9BC 109.5
H9BB C9B H9BC 109.5
C11A C12A H12A 118.7
C13A C12A C11A 122.5(7)
C13A C12A H12A 118.7
C15C C14C H14C 118.5
C13C C14C C15C 123.1(7)
C13C C14C H14C 118.5
C6A C5A H5A 118.8
C4A C5A C6A 122.3(7)
C4A C5A H5A 118.8
C25C C27C H27A 109.5
C25C C27C H27B 109.5
C25C C27C H27C 109.5
H27A C27C H27B 109.5
H27A C27C H27C 109.5
H27B C27C H27C 109.5
O1B C31B H31C 110.4
O1B C31B H31D 110.4
O1B C31B C32B 106.8(6)
H31C C31B H31D 108.6
C32B C31B H31C 110.4
C32B C31B H31D 110.4
O1C C31C H31A 110.8
O1C C31C H31B 110.8
O1C C31C C32C 104.7(6)
H31A C31C H31B 108.9
C32C C31C H31A 110.8
C32C C31C H31B 110.8
O1A C34A H34E 110.5
O1A C34A H34F 110.5
O1A C34A C33A 106.4(6)
H34E C34A H34F 108.6
C33A C34A H34E 110.5
C33A C34A H34F 110.5
C24A C28A H28A 107.2
C24A C28A C29A 110.4(6)
C30A C28A C24A 114.2(6)
C30A C28A H28A 107.2
C30A C28A C29A 110.3(6)
C29A C28A H28A 107.2
C28C C29C H29A 109.5
C28C C29C H29B 109.5
C28C C29C H29C 109.5
H29A C29C H29B 109.5
H29A C29C H29C 109.5
H29B C29C H29C 109.5
C22C C23C H23C 119.7
C24C C23C C22C 120.7(7)
C24C C23C H23C 119.7
C3A C4A C8A 119.8(7)
C5A C4A C3A 117.4(6)
C5A C4A C8A 122.7(7)
C25B C27B H27D 109.5
C25B C27B H27E 109.5
C25B C27B H27F 109.5
H27D C27B H27E 109.5
H27D C27B H27F 109.5
H27E C27B H27F 109.5
C11C C16C H16A 109.5
C11C C16C H16B 109.5
C11C C16C H16C 109.5
H16A C16C H16B 109.5
H16A C16C H16C 109.5
H16B C16C H16C 109.5
C24B C28B H28B 107.7
C24B C28B C30B 113.8(6)
C29B C28B C24B 109.8(7)
C29B C28B H28B 107.7
C29B C28B C30B 110.0(6)
C30B C28B H28B 107.7
C6A C9A H9AA 109.5
C6A C9A H9AB 109.5
C6A C9A H9AC 109.5
H9AA C9A H9AB 109.5
H9AA C9A H9AC 109.5
H9AB C9A H9AC 109.5
C28A C30A H30G 109.5
C28A C30A H30H 109.5
C28A C30A H30I 109.5
H30G C30A H30H 109.5
H30G C30A H30I 109.5
H30H C30A H30I 109.5
O2B C35B H35C 110.3
O2B C35B H35D 110.3
O2B C35B C36B 107.2(6)
H35C C35B H35D 108.5
C36B C35B H35C 110.3
C36B C35B H35D 110.3
C31A C32A H32E 111.3
C31A C32A H32F 111.3
C31A C32A C33A 102.2(6)
H32E C32A H32F 109.2
C33A C32A H32E 111.3
C33A C32A H32F 111.3
C28B C29B H29D 109.5
C28B C29B H29E 109.5
C28B C29B H29F 109.5
H29D C29B H29E 109.5
H29D C29B H29F 109.5
H29E C29B H29F 109.5
O2C C38C H38A 110.5
O2C C38C H38B 110.5
O2C C38C C37C 106.3(6)
H38A C38C H38B 108.7
C37C C38C H38A 110.5
C37C C38C H38B 110.5
O2B C38B H38C 110.5
O2B C38B H38D 110.5
O2B C38B C37B 106.2(6)
H38C C38B H38D 108.7
C37B C38B H38C 110.5
C37B C38B H38D 110.5
C21A C22A H22A 120.6
C21A C22A C23A 118.8(7)
C23A C22A H22A 120.6
C4A C8A H8AA 109.5
C4A C8A H8AB 109.5
C4A C8A H8AC 109.5
H8AA C8A H8AB 109.5
H8AA C8A H8AC 109.5
H8AB C8A H8AC 109.5
C24A C23A H23A 119.7
C22A C23A C24A 120.5(7)
C22A C23A H23A 119.7
O2C C35C H35A 110.8
O2C C35C H35B 110.8
O2C C35C C36C 104.6(7)
H35A C35C H35B 108.9
C36C C35C H35A 110.8
C36C C35C H35B 110.8
C4C C8C H8CA 109.5
C4C C8C H8CB 109.5
C4C C8C H8CC 109.5
H8CA C8C H8CB 109.5
H8CA C8C H8CC 109.5
H8CB C8C H8CC 109.5
C28C C30C H30A 109.5
C28C C30C H30B 109.5
C28C C30C H30C 109.5
H30A C30C H30B 109.5
H30A C30C H30C 109.5
H30B C30C H30C 109.5
N1B B1B C1B 117.3(5)
N1B B1B C10B 125.9(6)
N1B B1B Li1B 47.8(4)
C1B B1B C10B 116.8(6)
C1B B1B Li1B 71.2(4)
C10B B1B Li1B 163.8(6)
C13B C17B H17D 109.5
C13B C17B H17E 109.5
C13B C17B H17F 109.5
H17D C17B H17E 109.5
H17D C17B H17F 109.5
H17E C17B H17F 109.5
C38C C37C H37A 111.8
C38C C37C H37B 111.8
H37A C37C H37B 109.5
C36C C37C C38C 99.9(7)
C36C C37C H37A 111.8
C36C C37C H37B 111.8
C4B C8B H8BA 109.5
C4B C8B H8BB 109.5
C4B C8B H8BC 109.5
H8BA C8B H8BB 109.5
H8BA C8B H8BC 109.5
H8BB C8B H8BC 109.5
N1C B1C C10C 126.6(6)
N1C B1C C1C 115.9(5)
N1C B1C Li1C 46.6(4)
C10C B1C C1C 117.5(6)
C10C B1C Li1C 165.2(6)
C1C B1C Li1C 70.8(4)
C28A C29A H29G 109.5
C28A C29A H29H 109.5
C28A C29A H29I 109.5
H29G C29A H29H 109.5
H29G C29A H29I 109.5
H29H C29A H29I 109.5
C13A C17A H17G 109.5
C13A C17A H17H 109.5
C13A C17A H17I 109.5
H17G C17A H17H 109.5
H17G C17A H17I 109.5
H17H C17A H17I 109.5
C11A C16A H16G 109.5
C11A C16A H16H 109.5
C11A C16A H16I 109.5
H16G C16A H16H 109.5
H16G C16A H16I 109.5
H16H C16A H16I 109.5
C34B C33B H33C 111.4
C34B C33B H33D 111.4
H33C C33B H33D 109.2
C32B C33B C34B 102.1(7)
C32B C33B H33C 111.4
C32B C33B H33D 111.4
C34A C33A C32A 104.9(6)
C34A C33A H33E 110.8
C34A C33A H33F 110.8
C32A C33A H33E 110.8
C32A C33A H33F 110.8
H33E C33A H33F 108.9
N1A B1A C1A 113.7(6)
N1A B1A C10A 127.1(6)
N1A B1A Li1A 45.0(4)
C1A B1A Li1A 69.5(4)
C10A B1A C1A 119.2(6)
C10A B1A Li1A 167.3(6)
C28B C30B H30D 109.5
C28B C30B H30E 109.5
C28B C30B H30F 109.5
H30D C30B H30E 109.5
H30D C30B H30F 109.5
H30E C30B H30F 109.5
C34C C33C H33A 110.5
C34C C33C H33B 110.5
C34C C33C C32C 106.0(7)
H33A C33C H33B 108.7
C32C C33C H33A 110.5
C32C C33C H33B 110.5
O2A C38A H38E 111.0
O2A C38A H38F 111.0
O2A C38A C37A 103.7(8)
H38E C38A H38F 109.0
C37A C38A H38E 111.0
C37A C38A H38F 111.0
C31C C32C C33C 101.6(7)
C31C C32C H32A 111.4
C31C C32C H32B 111.4
C33C C32C H32A 111.4
C33C C32C H32B 111.4
H32A C32C H32B 109.3
C31B C32B H32C 110.8
C31B C32B H32D 110.8
C33B C32B C31B 104.9(7)
C33B C32B H32C 110.8
C33B C32B H32D 110.8
H32C C32B H32D 108.8
C35B C36B H36C 111.3
C35B C36B H36D 111.3
C35B C36B C37B 102.2(7)
H36C C36B H36D 109.2
C37B C36B H36C 111.3
C37B C36B H36D 111.3
C13C C17C H17A 109.5
C13C C17C H17B 109.5
C13C C17C H17C 109.5
H17A C17C H17B 109.5
H17A C17C H17C 109.5
H17B C17C H17C 109.5
O2A C35A H35E 110.5
O2A C35A H35F 110.5
O2A C35A C36A 106.0(7)
H35E C35A H35F 108.7
C36A C35A H35E 110.5
C36A C35A H35F 110.5
C35C C36C C37C 106.1(7)
C35C C36C H36A 110.5
C35C C36C H36B 110.5
C37C C36C H36A 110.5
C37C C36C H36B 110.5
H36A C36C H36B 108.7
C38B C37B C36B 103.8(6)
C38B C37B H37C 111.0
C38B C37B H37D 111.0
C36B C37B H37C 111.0
C36B C37B H37D 111.0
H37C C37B H37D 109.0
C35A C36A H36E 111.5
C35A C36A H36F 111.5
H36E C36A H36F 109.3
C37A C36A C35A 101.5(8)
C37A C36A H36E 111.5
C37A C36A H36F 111.5
C38A C37A H37E 111.4
C38A C37A H37F 111.4
C36A C37A C38A 101.8(8)
C36A C37A H37E 111.4
C36A C37A H37F 111.4
H37E C37A H37F 109.3
O1C Li1C O2C 106.6(5)
O1C Li1C N1C 116.7(6)
O1C Li1C C1C 129.5(6)
O1C Li1C C6C 99.8(5)
O1C Li1C B1C 134.5(6)
O2C Li1C N1C 133.6(7)
O2C Li1C C1C 98.6(5)
O2C Li1C C6C 106.4(5)
O2C Li1C B1C 117.5(6)
N1C Li1C C1C 66.2(4)
N1C Li1C C6C 82.4(4)
N1C Li1C B1C 30.7(3)
C1C Li1C C6C 30.2(2)
C1C Li1C B1C 36.2(3)
B1C Li1C C6C 58.6(3)
O1A Li1A O2A 108.2(6)
O1A Li1A N1A 115.5(6)
O1A Li1A C2A 103.4(5)
O1A Li1A C1A 133.0(6)
O1A Li1A B1A 133.2(6)
O2A Li1A N1A 131.5(7)
O2A Li1A C2A 107.5(5)
O2A Li1A C1A 100.4(5)
O2A Li1A B1A 118.4(6)
N1A Li1A C2A 82.5(5)
N1A Li1A C1A 64.0(4)
N1A Li1A B1A 28.8(3)
C2A Li1A C1A 31.0(3)
C2A Li1A B1A 59.2(3)
C1A Li1A B1A 35.5(3)
O1B Li1B N1B 130.5(7)
O1B Li1B C1B 96.0(5)
O1B Li1B B1B 113.9(6)
O2B Li1B O1B 106.7(5)
O2B Li1B N1B 120.8(7)
O2B Li1B C1B 127.8(6)
O2B Li1B B1B 137.0(7)
N1B Li1B C1B 66.7(4)
N1B Li1B B1B 31.0(3)
C1B Li1B B1B 36.4(3)

loop_
_geom_bond_atom_site_label_1
_geom_bond_atom_site_label_2
_geom_bond_distance
O1C C34C 1.447(8)
O1C C31C 1.448(8)
O1C Li1C 1.919(13)
O2C C38C 1.424(9)
O2C C35C 1.471(8)
O2C Li1C 1.950(12)
O1B C34B 1.463(8)
O1B C31B 1.414(9)
O1B Li1B 1.966(13)
O2B C35B 1.439(9)
O2B C38B 1.461(8)
O2B Li1B 1.936(14)
O1A C31A 1.412(8)
O1A C34A 1.439(8)
O1A Li1A 1.911(14)
O2A C38A 1.419(10)
O2A C35A 1.443(9)
O2A Li1A 1.939(12)
N1C C19C 1.394(8)
N1C B1C 1.373(9)
N1C Li1C 1.955(11)
N1B C19B 1.412(8)
N1B B1B 1.369(10)
N1B Li1B 1.969(12)
N1A C19A 1.381(8)
N1A B1A 1.366(10)
N1A Li1A 2.007(12)
C7C H7CA 0.9600
C7C H7CB 0.9600
C7C H7CC 0.9600
C7C C2C 1.508(10)
C11B C12B 1.423(9)
C11B C10B 1.402(10)
C11B C16B 1.488(10)
C1B C2B 1.414(10)
C1B C6B 1.398(9)
C1B B1B 1.625(9)
C1B Li1B 2.590(14)
C12B H12B 0.9300
C12B C13B 1.357(10)
C10C C15C 1.396(10)
C10C C11C 1.439(9)
C10C B1C 1.618(9)
C20B C19B 1.406(9)
C20B C25B 1.507(10)
C20B C21B 1.415(9)
C2C C1C 1.419(9)
C2C C3C 1.387(9)
C19B C24B 1.416(10)
C10B C15B 1.400(9)
C10B B1B 1.625(9)
C20A C27A 1.505(10)
C20A C19A 1.429(9)
C20A C21A 1.398(10)
C1C C6C 1.408(10)
C1C B1C 1.620(9)
C1C Li1C 2.592(14)
C4C C3C 1.377(10)
C4C C5C 1.399(10)
C4C C8C 1.514(9)
C14B H14B 0.9300
C14B C15B 1.402(9)
C14B C13B 1.399(11)
C2B C3B 1.416(9)
C2B C7B 1.481(10)
C19C C20C 1.429(9)
C19C C24C 1.413(9)
C15A C18A 1.488(10)
C15A C14A 1.396(10)
C15A C10A 1.417(10)
C20C C25C 1.499(10)
C20C C21C 1.412(9)
C3C H3C 0.9300
C15B C18B 1.505(10)
C25C H25C 0.9800
C25C C26C 1.529(9)
C25C C27C 1.535(10)
C16B H16D 0.9600
C16B H16E 0.9600
C16B H16F 0.9600
C18A H18G 0.9600
C18A H18H 0.9600
C18A H18I 0.9600
C4B C3B 1.358(11)
C4B C5B 1.352(11)
C4B C8B 1.526(9)
C13B C17B 1.514(9)
C3B H3B 0.9300
C2A C7A 1.491(10)
C2A C1A 1.412(10)
C2A C3A 1.412(9)
C2A Li1A 2.633(14)
C34C H34A 0.9700
C34C H34B 0.9700
C34C C33C 1.459(11)
C15C C18C 1.473(10)
C15C C14C 1.407(9)
C11A C10A 1.401(10)
C11A C12A 1.416(10)
C11A C16A 1.500(10)
C22C H22C 0.9300
C22C C21C 1.361(11)
C22C C23C 1.396(10)
C7A H7AA 0.9600
C7A H7AB 0.9600
C7A H7AC 0.9600
C11C C12C 1.401(9)
C11C C16C 1.487(10)
C1A C6A 1.401(10)
C1A B1A 1.639(10)
C1A Li1A 2.642(14)
C27A H27G 0.9800
C27A C26A 1.522(10)
C27A C25A 1.530(9)
C3A H3A 0.9300
C3A C4A 1.380(10)
C14A H14A 0.9300
C14A C13A 1.377(10)
C13C C12C 1.367(11)
C13C C14C 1.355(11)
C13C C17C 1.526(9)
C5B H5B 0.9300
C5B C6B 1.408(10)
C6A C5A 1.389(10)
C6A C9A 1.529(11)
C25B H25B 0.9800
C25B C26B 1.534(9)
C25B C27B 1.525(10)
C7B H7BA 0.9600
C7B H7BB 0.9600
C7B H7BC 0.9600
C26B H26D 0.9600
C26B H26E 0.9600
C26B H26F 0.9600
C24B C23B 1.396(9)
C24B C28B 1.524(10)
C19A C24A 1.415(10)
C10A B1A 1.617(10)
C23B H23B 0.9300
C23B C22B 1.383(10)
C6B C9B 1.503(11)
C21B H21B 0.9300
C21B C22B 1.339(10)
C28C H28C 0.9800
C28C C24C 1.511(9)
C28C C29C 1.517(11)
C28C C30C 1.541(10)
C9C H9CA 0.9600
C9C H9CB 0.9600
C9C H9CC 0.9600
C9C C6C 1.513(10)
C6C C5C 1.383(9)
C6C Li1C 2.773(14)
C26A H26G 0.9600
C26A H26H 0.9600
C26A H26I 0.9600
C13A C12A 1.378(10)
C13A C17A 1.521(10)
C22B H22B 0.9300
C18C H18A 0.9600
C18C H18B 0.9600
C18C H18C 0.9600
C12C H12C 0.9300
C31A H31E 0.9700
C31A H31F 0.9700
C31A C32A 1.492(11)
C21C H21C 0.9300
C26C H26A 0.9600
C26C H26B 0.9600
C26C H26C 0.9600
C21A H21A 0.9300
C21A C22A 1.360(11)
C5C H5C 0.9300
C34B H34C 0.9700
C34B H34D 0.9700
C34B C33B 1.517(11)
C25A H25A 0.9600
C25A H25D 0.9600
C25A H25E 0.9600
C24A C28A 1.515(10)
C24A C23A 1.410(10)
C24C C23C 1.383(9)
C18B H18D 0.9600
C18B H18E 0.9600
C18B H18F 0.9600
C9B H9BA 0.9600
C9B H9BB 0.9600
C9B H9BC 0.9600
C12A H12A 0.9300
C14C H14C 0.9300
C5A H5A 0.9300
C5A C4A 1.376(10)
C27C H27A 0.9600
C27C H27B 0.9600
C27C H27C 0.9600
C31B H31C 0.9700
C31B H31D 0.9700
C31B C32B 1.513(11)
C31C H31A 0.9700
C31C H31B 0.9700
C31C C32C 1.492(11)
C34A H34E 0.9700
C34A H34F 0.9700
C34A C33A 1.504(11)
C28A H28A 0.9800
C28A C30A 1.490(11)
C28A C29A 1.546(10)
C29C H29A 0.9600
C29C H29B 0.9600
C29C H29C 0.9600
C23C H23C 0.9300
C4A C8A 1.498(10)
C27B H27D 0.9600
C27B H27E 0.9600
C27B H27F 0.9600
C16C H16A 0.9600
C16C H16B 0.9600
C16C H16C 0.9600
C28B H28B 0.9800
C28B C29B 1.522(10)
C28B C30B 1.530(11)
C9A H9AA 0.9600
C9A H9AB 0.9600
C9A H9AC 0.9600
C30A H30G 0.9600
C30A H30H 0.9600
C30A H30I 0.9600
C35B H35C 0.9700
C35B H35D 0.9700
C35B C36B 1.467(12)
C32A H32E 0.9700
C32A H32F 0.9700
C32A C33A 1.550(10)
C29B H29D 0.9600
C29B H29E 0.9600
C29B H29F 0.9600
C38C H38A 0.9700
C38C H38B 0.9700
C38C C37C 1.527(11)
C38B H38C 0.9700
C38B H38D 0.9700
C38B C37B 1.492(12)
C22A H22A 0.9300
C22A C23A 1.405(11)
C8A H8AA 0.9600
C8A H8AB 0.9600
C8A H8AC 0.9600
C23A H23A 0.9300
C35C H35A 0.9700
C35C H35B 0.9700
C35C C36C 1.508(12)
C8C H8CA 0.9600
C8C H8CB 0.9600
C8C H8CC 0.9600
C30C H30A 0.9600
C30C H30B 0.9600
C30C H30C 0.9600
B1B Li1B 2.607(13)
C17B H17D 0.9600
C17B H17E 0.9600
C17B H17F 0.9600
C37C H37A 0.9700
C37C H37B 0.9700
C37C C36C 1.509(13)
C8B H8BA 0.9600
C8B H8BB 0.9600
C8B H8BC 0.9600
B1C Li1C 2.624(13)
C29A H29G 0.9600
C29A H29H 0.9600
C29A H29I 0.9600
C17A H17G 0.9600
C17A H17H 0.9600
C17A H17I 0.9600
C16A H16G 0.9600
C16A H16H 0.9600
C16A H16I 0.9600
C33B H33C 0.9700
C33B H33D 0.9700
C33B C32B 1.477(12)
C33A H33E 0.9700
C33A H33F 0.9700
B1A Li1A 2.724(14)
C30B H30D 0.9600
C30B H30E 0.9600
C30B H30F 0.9600
C33C H33A 0.9700
C33C H33B 0.9700
C33C C32C 1.496(13)
C38A H38E 0.9700
C38A H38F 0.9700
C38A C37A 1.523(14)
C32C H32A 0.9700
C32C H32B 0.9700
C32B H32C 0.9700
C32B H32D 0.9700
C36B H36C 0.9700
C36B H36D 0.9700
C36B C37B 1.527(12)
C17C H17A 0.9600
C17C H17B 0.9600
C17C H17C 0.9600
C35A H35E 0.9700
C35A H35F 0.9700
C35A C36A 1.500(13)
C36C H36A 0.9700
C36C H36B 0.9700
C37B H37C 0.9700
C37B H37D 0.9700
C36A H36E 0.9700
C36A H36F 0.9700
C36A C37A 1.471(15)
C37A H37E 0.9700
C37A H37F 0.9700

loop_
_exptl_oxdiff_crystal_face_indexfrac_h
_exptl_oxdiff_crystal_face_indexfrac_k
_exptl_oxdiff_crystal_face_indexfrac_l
_exptl_oxdiff_crystal_face_x
_exptl_oxdiff_crystal_face_y
_exptl_oxdiff_crystal_face_z
31.5759 -2.6624 -24.0031 -0.3896 -0.0706 -0.9183
-2.7751 -17.1054 -21.0372 0.6318 0.1141 -0.7667
-24.2516 20.0090 7.9858 0.1301 -0.7043 0.6787
-17.2498 20.0006 -9.0160 0.1865 -0.9575 0.1763
0.8772 9.9893 -27.0103 0.1623 -0.8117 -0.5787
13.0026 -0.0144 -30.0031 0.0841 -0.4408 -0.8917
24.1903 -15.0144 -20.9909 -0.0437 0.3031 -0.9509
14.2371 -18.9986 13.0157 -0.1844 0.9729 -0.0334
-7.9394 -4.9878 29.0068 -0.1060 0.6262 0.7563
-1.6707 -25.0206 10.0190 0.3344 0.9555 -0.0688
3.3417 -26.0234 3.0191 0.3241 0.9026 -0.3064
13.7868 16.0097 -23.0137 -0.2985 -0.8037 -0.4932
-3.3417 26.0234 -3.0191 -0.3241 -0.9026 0.3064
-16.2740 21.0241 16.9864 -0.1939 -0.4920 0.8657
-7.6852 -23.0398 -9.9850 0.7047 0.4613 -0.5192
-18.6817 -23.0396 1.0159 0.8217 0.5645 -0.1428
-30.8672 -9.0166 22.0080 0.5976 0.4053 0.6991
29.8133 13.0235 -18.0104 -0.6930 -0.4655 -0.5304
12.6703 24.0408 4.9839 -0.7746 -0.5397 0.3620
-9.2411 18.0306 21.9894 -0.3751 -0.2382 0.9000
5.7752 16.0397 20.9913 -0.6842 -0.0534 0.7269
37.8841 7.0301 -10.0048 -0.8870 -0.0517 -0.4669
-33.8175 -12.0389 2.0076 0.9803 0.0965 0.1554
-35.9687 -1.0144 19.0017 0.6216 0.0504 0.7711
-38.9474 -2.0304 4.0005 0.9056 -0.2275 0.3866
-18.8468 -10.0412 -17.9957 0.8529 -0.2009 -0.4615
38.9763 0.0232 -9.9998 -0.7937 0.1780 -0.5722
12.8366 11.0399 20.9951 -0.7666 0.1695 0.6019
-38.0543 5.9791 3.9948 0.7482 -0.4699 0.4899
-26.9754 -0.0335 -14.0026 0.8231 -0.5156 -0.1539
36.0272 -3.9744 1.0043 -0.7996 0.4820 -0.3148
-24.1649 13.9876 -10.0121 0.4658 -0.8530 0.1221
21.1518 -12.9847 15.0118 -0.4767 0.8872 0.0470
31.0272 -3.9710 10.0052 -0.7988 0.6039 -0.0386

loop_
_twin_individual_id
_twin_individual_mass_fraction_refined
1 0.860(3)
2 0.140(3)
